data_7157424
loop_
_publ_author_name
'Ritu, ?'
'Sharma, Charu'
'Kumar, Sharvan'
'Jain, Nidhi'

_publ_section_title
;
 Singlet oxygen mediated dual C-C and C-N bond cleavage in visible light.
;
_journal_issue 15
_journal_name_full 'Organic &amp; biomolecular chemistry'
_journal_page_first 2921
_journal_page_last 2928
_journal_paper_doi 10.1039/d0ob00563k
_journal_volume 18
_journal_year 2020
_chemical_formula_moiety 'C18 H14 N2 O3'
_chemical_formula_sum 'C18 H14 N2 O3'
_chemical_formula_weight 306.31
_chemical_name_common 'benzamide derivative'
_chemical_name_systematic '4-(quinolin-2-ylcarbamoyl)phenyl acetate'
_space_group_crystal_system monoclinic
_space_group_IT_number 14
_space_group_name_Hall '-P 2ybc'
_space_group_name_H-M_alt 'P 1 21/c 1'
_atom_sites_solution_hydrogens geom
_atom_sites_solution_primary dual
_audit_creation_date 2019-08-06
_audit_creation_method
;
Olex2 1.2
(compiled 2018.05.29 svn.r3508 for OlexSys, GUI svn.r5506)
;
_audit_update_record
;
2019-08-08 deposited with the CCDC.	2020-03-26 downloaded from the CCDC.
;
_cell_angle_alpha 90
_cell_angle_beta 93.267(2)
_cell_angle_gamma 90
_cell_formula_units_Z 4
_cell_length_a 9.5310(5)
_cell_length_b 7.0315(4)
_cell_length_c 21.6758(12)
_cell_measurement_reflns_used 9023
_cell_measurement_temperature 302(2)
_cell_measurement_theta_max 28.24
_cell_measurement_theta_min 2.77
_cell_volume 1450.29(14)
_computing_cell_refinement 'SAINT v8.37A (Bruker, 2015)'
_computing_data_reduction 'SAINT v8.37A (Bruker, 2015)'
_computing_molecular_graphics 'Olex2 (Dolomanov et al., 2009)'
_computing_publication_material 'Olex2 (Dolomanov et al., 2009)'
_computing_structure_refinement 'XL (Sheldrick, 2008)'
_computing_structure_solution 'XT (Sheldrick, 2015)'
_diffrn_ambient_temperature 302.56
_diffrn_measured_fraction_theta_full 0.981
_diffrn_measured_fraction_theta_max 0.986
_diffrn_measurement_device_type 'Bruker APEX-II CCD'
_diffrn_measurement_method '\f and \w scans'
_diffrn_radiation_type MoK\a
_diffrn_radiation_wavelength 0.71073
_diffrn_reflns_av_R_equivalents 0.1525
_diffrn_reflns_av_unetI/netI 0.0356
_diffrn_reflns_Laue_measured_fraction_full 0.981
_diffrn_reflns_Laue_measured_fraction_max 0.986
_diffrn_reflns_limit_h_max 12
_diffrn_reflns_limit_h_min -12
_diffrn_reflns_limit_k_max 9
_diffrn_reflns_limit_k_min -9
_diffrn_reflns_limit_l_max 28
_diffrn_reflns_limit_l_min -28
_diffrn_reflns_number 62123
_diffrn_reflns_point_group_measured_fraction_full 0.981
_diffrn_reflns_point_group_measured_fraction_max 0.986
_diffrn_reflns_theta_full 25.242
_diffrn_reflns_theta_max 28.303
_diffrn_reflns_theta_min 2.140
_diffrn_standards_number 0
_exptl_absorpt_coefficient_mu 0.097
_exptl_absorpt_correction_T_max 0.7457
_exptl_absorpt_correction_T_min 0.7176
_exptl_absorpt_correction_type multi-scan
_exptl_absorpt_process_details
'SADABS-2016/2 (Bruker,2016/2) was used for absorption correction. wR2(int) was 0.1292 before and 0.0454 after correction. The Ratio of minimum to maximum transmission is 0.9623. The \l/2 correction factor is Not present.'
_exptl_crystal_colour white
_exptl_crystal_density_diffrn 1.403
_exptl_crystal_description niddle
_exptl_crystal_F_000 640
_exptl_crystal_size_max 0.16
_exptl_crystal_size_mid 0.10
_exptl_crystal_size_min 0.08
_refine_diff_density_max 0.284
_refine_diff_density_min -0.178
_refine_diff_density_rms 0.039
_refine_ls_extinction_coef 0.10(2)
_refine_ls_extinction_expression Fc^*^=kFc[1+0.001xFc^2^\l^3^/sin(2\q)]^-1/4^
_refine_ls_extinction_method 'SHELXL-2014/7 (Sheldrick 2014'
_refine_ls_goodness_of_fit_ref 1.069
_refine_ls_hydrogen_treatment constr
_refine_ls_matrix_type full
_refine_ls_number_parameters 210
_refine_ls_number_reflns 3561
_refine_ls_number_restraints 0
_refine_ls_restrained_S_all 1.069
_refine_ls_R_factor_all 0.0538
_refine_ls_R_factor_gt 0.0510
_refine_ls_shift/su_max 0.004
_refine_ls_shift/su_mean 0.000
_refine_ls_structure_factor_coef Fsqd
_refine_ls_weighting_details 'w=1/[\s^2^(Fo^2^)+(0.0707P)^2^+0.4398P] where P=(Fo^2^+2Fc^2^)/3'
_refine_ls_weighting_scheme calc
_refine_ls_wR_factor_gt 0.1454
_refine_ls_wR_factor_ref 0.1482
_reflns_Friedel_coverage 0.000
_reflns_number_gt 3304
_reflns_number_total 3561
_reflns_threshold_expression 'I > 2\s(I)'
_cod_data_source_file d0ob00563k2.cif
_cod_data_source_block new7_1_0m_a
_cod_depositor_comments 'Adding full bibliography for 7157424.cif.'
_cod_original_sg_symbol_H-M 'P 21/c'
_cod_database_code 7157424
_shelx_shelxl_version_number 2014/7
_shelx_space_group_comment
;
The symmetry employed for this shelxl refinement is uniquely defined
by the following loop, which should always be used as a source of
symmetry information in preference to the above space-group names.
They are only intended as comments.
;
_olex2_refinement_description
;
1. Fixed Uiso
 At 1.2 times of:
  All C(H) groups, All N(H) groups
 At 1.5 times of:
  All C(H,H,H) groups
2.a Aromatic/amide H refined with riding coordinates:
 N2(H2), C16(H16), C12(H12), C2(H2A), C13(H13), C3(H3), C15(H15), C7(H7),
 C6(H6), C4(H4), C5(H5)
2.b Idealised Me refined as rotating group:
 C18(H18A,H18B,H18C)
;
_olex2_submission_special_instructions 'No special instructions were received'

loop_
_space_group_symop_operation_xyz
'x, y, z'
'-x, y+1/2, -z+1/2'
'-x, -y, -z'
'x, -y-1/2, z-1/2'

loop_
_atom_site_label
_atom_site_type_symbol
_atom_site_fract_x
_atom_site_fract_y
_atom_site_fract_z
_atom_site_U_iso_or_equiv
_atom_site_adp_type
_atom_site_occupancy
_atom_site_site_symmetry_order
_atom_site_calc_flag
_atom_site_refinement_flags_posn
_atom_site_refinement_flags_adp
_atom_site_refinement_flags_occupancy
_atom_site_disorder_assembly
_atom_site_disorder_group
O2 O 0.41642(12) 1.15185(16) 0.66304(4) 0.0467(3) Uani 1 1 d . . . . .
N2 N 0.24721(12) 0.45440(16) 0.48030(5) 0.0381(3) Uani 1 1 d . . . . .
H2 H 0.3042 0.5322 0.4641 0.046 Uiso 1 1 calc R . . . .
O1 O 0.11885(15) 0.40680(18) 0.56408(6) 0.0636(4) Uani 1 1 d . . . . .
O3 O 0.52274(16) 1.30483(18) 0.58773(5) 0.0638(4) Uani 1 1 d . . . . .
N1 N 0.21847(12) 0.31188(16) 0.38569(5) 0.0366(3) Uani 1 1 d . . . . .
C11 C 0.26420(14) 0.67908(18) 0.56552(5) 0.0347(3) Uani 1 1 d . . . . .
C16 C 0.39717(14) 0.7475(2) 0.55439(6) 0.0393(3) Uani 1 1 d . . . . .
H16 H 0.4508 0.6852 0.5261 0.047 Uiso 1 1 calc R . . . .
C1 C 0.20842(13) 0.29248(18) 0.44558(6) 0.0343(3) Uani 1 1 d . . . . .
C12 C 0.18353(14) 0.7753(2) 0.60706(6) 0.0378(3) Uani 1 1 d . . . . .
H12 H 0.0946 0.7302 0.6149 0.045 Uiso 1 1 calc R . . . .
C8 C 0.18961(13) 0.15689(19) 0.34904(6) 0.0361(3) Uani 1 1 d . . . . .
C2 C 0.16800(15) 0.1213(2) 0.47427(6) 0.0405(3) Uani 1 1 d . . . . .
H2A H 0.1628 0.1142 0.5169 0.049 Uiso 1 1 calc R . . . .
C10 C 0.20334(14) 0.50093(19) 0.53738(6) 0.0390(3) Uani 1 1 d . . . . .
C14 C 0.36862(14) 0.99977(19) 0.62618(6) 0.0366(3) Uani 1 1 d . . . . .
C13 C 0.23452(15) 0.9369(2) 0.63669(6) 0.0398(3) Uani 1 1 d . . . . .
H13 H 0.1793 1.0030 0.6635 0.048 Uiso 1 1 calc R . . . .
C3 C 0.13702(16) -0.0320(2) 0.43786(7) 0.0425(3) Uani 1 1 d . . . . .
H3 H 0.1092 -0.1453 0.4556 0.051 Uiso 1 1 calc R . . . .
C15 C 0.45125(14) 0.9073(2) 0.58486(6) 0.0405(3) Uani 1 1 d . . . . .
H15 H 0.5409 0.9515 0.5777 0.049 Uiso 1 1 calc R . . . .
C9 C 0.14693(14) -0.0199(2) 0.37306(6) 0.0384(3) Uani 1 1 d . . . . .
C17 C 0.49313(16) 1.2955(2) 0.64035(7) 0.0425(3) Uani 1 1 d . . . . .
C7 C 0.20040(16) 0.1747(2) 0.28438(7) 0.0479(4) Uani 1 1 d . . . . .
H7 H 0.2282 0.2897 0.2678 0.058 Uiso 1 1 calc R . . . .
C6 C 0.17006(18) 0.0231(3) 0.24629(7) 0.0562(4) Uani 1 1 d . . . . .
H6 H 0.1774 0.0361 0.2039 0.067 Uiso 1 1 calc R . . . .
C4 C 0.11692(18) -0.1740(2) 0.33251(8) 0.0518(4) Uani 1 1 d . . . . .
H4 H 0.0896 -0.2908 0.3481 0.062 Uiso 1 1 calc R . . . .
C18 C 0.5306(2) 1.4371(3) 0.68934(8) 0.0604(5) Uani 1 1 d . . . . .
H18A H 0.4502 1.5147 0.6964 0.091 Uiso 1 1 calc GR . . . .
H18B H 0.6058 1.5160 0.6765 0.091 Uiso 1 1 calc GR . . . .
H18C H 0.5600 1.3722 0.7268 0.091 Uiso 1 1 calc GR . . . .
C5 C 0.12816(19) -0.1507(3) 0.27037(8) 0.0579(5) Uani 1 1 d . . . . .
H5 H 0.1076 -0.2520 0.2438 0.069 Uiso 1 1 calc R . . . .

loop_
_atom_site_aniso_label
_atom_site_aniso_U_11
_atom_site_aniso_U_22
_atom_site_aniso_U_33
_atom_site_aniso_U_23
_atom_site_aniso_U_13
_atom_site_aniso_U_12
O2 0.0599(6) 0.0485(6) 0.0328(5) -0.0093(4) 0.0113(4) -0.0158(5)
N2 0.0459(6) 0.0379(6) 0.0312(5) -0.0026(4) 0.0081(4) -0.0081(4)
O1 0.0817(8) 0.0554(7) 0.0575(7) -0.0158(5) 0.0367(6) -0.0271(6)
O3 0.1001(10) 0.0524(7) 0.0410(6) -0.0031(5) 0.0236(6) -0.0183(6)
N1 0.0402(6) 0.0394(6) 0.0306(5) -0.0002(4) 0.0056(4) -0.0046(4)
C11 0.0415(6) 0.0356(6) 0.0273(5) 0.0005(4) 0.0044(5) -0.0012(5)
C16 0.0399(7) 0.0419(7) 0.0367(6) -0.0052(5) 0.0093(5) 0.0017(5)
C1 0.0344(6) 0.0370(6) 0.0316(6) -0.0009(5) 0.0040(4) -0.0015(5)
C12 0.0390(6) 0.0430(7) 0.0322(6) -0.0001(5) 0.0092(5) -0.0033(5)
C8 0.0328(6) 0.0428(7) 0.0331(6) -0.0036(5) 0.0043(4) -0.0011(5)
C2 0.0501(7) 0.0397(7) 0.0318(6) 0.0038(5) 0.0043(5) -0.0019(5)
C10 0.0444(7) 0.0387(6) 0.0347(6) -0.0031(5) 0.0086(5) -0.0038(5)
C14 0.0446(7) 0.0378(6) 0.0276(5) -0.0016(4) 0.0044(5) -0.0045(5)
C13 0.0462(7) 0.0428(7) 0.0316(6) -0.0037(5) 0.0130(5) -0.0020(5)
C3 0.0506(8) 0.0357(6) 0.0413(7) 0.0038(5) 0.0055(6) -0.0029(5)
C15 0.0366(6) 0.0445(7) 0.0408(7) -0.0050(5) 0.0068(5) -0.0027(5)
C9 0.0364(6) 0.0396(7) 0.0396(7) -0.0046(5) 0.0045(5) -0.0003(5)
C17 0.0477(7) 0.0421(7) 0.0384(7) -0.0033(5) 0.0089(5) -0.0052(6)
C7 0.0528(8) 0.0586(9) 0.0329(7) -0.0032(6) 0.0068(6) -0.0078(7)
C6 0.0553(9) 0.0766(11) 0.0373(7) -0.0155(7) 0.0083(6) -0.0065(8)
C4 0.0554(9) 0.0452(8) 0.0557(9) -0.0133(7) 0.0097(7) -0.0067(6)
C18 0.0697(11) 0.0603(10) 0.0526(9) -0.0182(8) 0.0168(8) -0.0234(8)
C5 0.0569(9) 0.0640(10) 0.0535(9) -0.0265(8) 0.0095(7) -0.0086(8)

loop_
_atom_type_symbol
_atom_type_description
_atom_type_scat_dispersion_real
_atom_type_scat_dispersion_imag
_atom_type_scat_source
C C 0.0033 0.0016 'International Tables Vol C Tables 4.2.6.8 and 6.1.1.4'
H H 0.0000 0.0000 'International Tables Vol C Tables 4.2.6.8 and 6.1.1.4'
N N 0.0061 0.0033 'International Tables Vol C Tables 4.2.6.8 and 6.1.1.4'
O O 0.0106 0.0060 'International Tables Vol C Tables 4.2.6.8 and 6.1.1.4'

loop_
_geom_angle_atom_site_label_1
_geom_angle_atom_site_label_2
_geom_angle_atom_site_label_3
_geom_angle
_geom_angle_site_symmetry_1
_geom_angle_site_symmetry_3
_geom_angle_publ_flag
C17 O2 C14 121.90(10) . . ?
C1 N2 H2 116.8 . . ?
C10 N2 H2 116.8 . . ?
C10 N2 C1 126.48(11) . . ?
C1 N1 C8 117.88(11) . . ?
C16 C11 C12 119.13(12) . . ?
C16 C11 C10 123.74(12) . . ?
C12 C11 C10 117.07(12) . . ?
C11 C16 H16 119.5 . . ?
C15 C16 C11 121.03(12) . . ?
C15 C16 H16 119.5 . . ?
N2 C1 C2 121.57(11) . . ?
N1 C1 N2 114.44(11) . . ?
N1 C1 C2 123.93(12) . . ?
C11 C12 H12 119.7 . . ?
C13 C12 C11 120.55(12) . . ?
C13 C12 H12 119.7 . . ?
N1 C8 C9 122.58(12) . . ?
N1 C8 C7 118.75(12) . . ?
C9 C8 C7 118.66(12) . . ?
C1 C2 H2A 120.8 . . ?
C3 C2 C1 118.30(12) . . ?
C3 C2 H2A 120.8 . . ?
N2 C10 C11 115.96(11) . . ?
O1 C10 N2 123.08(13) . . ?
O1 C10 C11 120.95(12) . . ?
C13 C14 O2 115.14(11) . . ?
C13 C14 C15 121.35(12) . . ?
C15 C14 O2 123.35(12) . . ?
C12 C13 C14 119.37(12) . . ?
C12 C13 H13 120.3 . . ?
C14 C13 H13 120.3 . . ?
C2 C3 H3 119.9 . . ?
C2 C3 C9 120.28(12) . . ?
C9 C3 H3 119.9 . . ?
C16 C15 H15 120.7 . . ?
C14 C15 C16 118.52(12) . . ?
C14 C15 H15 120.7 . . ?
C3 C9 C8 117.01(12) . . ?
C4 C9 C8 119.76(13) . . ?
C4 C9 C3 123.22(13) . . ?
O2 C17 C18 110.67(12) . . ?
O3 C17 O2 123.36(13) . . ?
O3 C17 C18 125.96(14) . . ?
C8 C7 H7 119.9 . . ?
C6 C7 C8 120.23(15) . . ?
C6 C7 H7 119.9 . . ?
C7 C6 H6 119.6 . . ?
C7 C6 C5 120.73(15) . . ?
C5 C6 H6 119.6 . . ?
C9 C4 H4 120.1 . . ?
C5 C4 C9 119.74(15) . . ?
C5 C4 H4 120.1 . . ?
C17 C18 H18A 109.5 . . ?
C17 C18 H18B 109.5 . . ?
C17 C18 H18C 109.5 . . ?
H18A C18 H18B 109.5 . . ?
H18A C18 H18C 109.5 . . ?
H18B C18 H18C 109.5 . . ?
C6 C5 H5 119.6 . . ?
C4 C5 C6 120.88(15) . . ?
C4 C5 H5 119.6 . . ?

loop_
_geom_bond_atom_site_label_1
_geom_bond_atom_site_label_2
_geom_bond_distance
_geom_bond_site_symmetry_2
_geom_bond_publ_flag
O2 C14 1.3957(16) . ?
O2 C17 1.3556(17) . ?
N2 H2 0.8600 . ?
N2 C1 1.4027(16) . ?
N2 C10 1.3681(16) . ?
O1 C10 1.2144(17) . ?
O3 C17 1.1923(17) . ?
N1 C1 1.3142(16) . ?
N1 C8 1.3673(17) . ?
C11 C16 1.3895(18) . ?
C11 C12 1.3922(18) . ?
C11 C10 1.4958(18) . ?
C16 H16 0.9300 . ?
C16 C15 1.3877(19) . ?
C1 C2 1.4181(18) . ?
C12 H12 0.9300 . ?
C12 C13 1.3802(19) . ?
C8 C9 1.4162(19) . ?
C8 C7 1.4167(18) . ?
C2 H2A 0.9300 . ?
C2 C3 1.3584(19) . ?
C14 C13 1.3834(19) . ?
C14 C15 1.3876(18) . ?
C13 H13 0.9300 . ?
C3 H3 0.9300 . ?
C3 C9 1.4158(19) . ?
C15 H15 0.9300 . ?
C9 C4 1.4143(19) . ?
C17 C18 1.484(2) . ?
C7 H7 0.9300 . ?
C7 C6 1.369(2) . ?
C6 H6 0.9300 . ?
C6 C5 1.397(3) . ?
C4 H4 0.9300 . ?
C4 C5 1.367(2) . ?
C18 H18A 0.9600 . ?
C18 H18B 0.9600 . ?
C18 H18C 0.9600 . ?
C5 H5 0.9300 . ?
